data_4509767
loop_
_publ_author_name
'Liu, Yuzhou'
'Ward, Michael D.'

_publ_section_title
;
 Molecular Capsules in Modular Frameworks
;
_journal_issue 9
_journal_name_full 'Crystal Growth &amp; Design'
_journal_page_first 3859
_journal_paper_doi 10.1021/cg9008009
_journal_volume 9
_journal_year 2009
_chemical_formula_moiety 'C32 H44 N12 O16 S4'
_chemical_formula_sum 'C32 H44 N12 O16 S4'
_chemical_formula_weight 981.03
_chemical_name_systematic
; 
 ? 
;
_space_group_IT_number 2
_symmetry_cell_setting triclinic
_symmetry_space_group_name_Hall '-P 1'
_symmetry_space_group_name_H-M 'P -1'
_atom_sites_solution_hydrogens geom
_atom_sites_solution_primary direct
_atom_sites_solution_secondary difmap
_audit_creation_method SHELXL-97
_cell_angle_alpha 93.765(3)
_cell_angle_beta 91.628(3)
_cell_angle_gamma 93.254(3)
_cell_formula_units_Z 2
_cell_length_a 12.4998(7)
_cell_length_b 12.9588(7)
_cell_length_c 14.1936(8)
_cell_measurement_reflns_used 9952
_cell_measurement_temperature 296(2)
_cell_measurement_theta_max 27.57
_cell_measurement_theta_min 2.21
_cell_volume 2289.3(2)
_computing_cell_refinement 'Bruker SMART'
_computing_data_collection 'Bruker SMART'
_computing_data_reduction 'Bruker SAINT'
_computing_molecular_graphics 'Bruker SHELXTL'
_computing_publication_material 'Bruker SHELXTL'
_computing_structure_refinement 'SHELXL-97 (Sheldrick, 1997)'
_computing_structure_solution 'SHELXS-97 (Sheldrick, 1990)'
_diffrn_ambient_temperature 296(2)
_diffrn_measured_fraction_theta_full 0.990
_diffrn_measured_fraction_theta_max 0.990
_diffrn_measurement_device_type 'CCD area detector'
_diffrn_measurement_method 'phi and omega scans'
_diffrn_radiation_monochromator graphite
_diffrn_radiation_source 'fine-focus sealed tube'
_diffrn_radiation_type MoK\a
_diffrn_radiation_wavelength 0.71073
_diffrn_reflns_av_R_equivalents 0.0295
_diffrn_reflns_av_sigmaI/netI 0.0199
_diffrn_reflns_limit_h_max 16
_diffrn_reflns_limit_h_min -16
_diffrn_reflns_limit_k_max 16
_diffrn_reflns_limit_k_min -16
_diffrn_reflns_limit_l_max 18
_diffrn_reflns_limit_l_min -18
_diffrn_reflns_number 67806
_diffrn_reflns_theta_full 27.72
_diffrn_reflns_theta_max 27.72
_diffrn_reflns_theta_min 1.44
_exptl_absorpt_coefficient_mu 0.286
_exptl_absorpt_correction_T_max 0.9774
_exptl_absorpt_correction_T_min 0.8700
_exptl_absorpt_correction_type multi-scan
_exptl_absorpt_process_details sadabs
_exptl_crystal_colour colourless
_exptl_crystal_density_diffrn 1.423
_exptl_crystal_density_method 'not measured'
_exptl_crystal_description block
_exptl_crystal_F_000 1024
_exptl_crystal_size_max 0.50
_exptl_crystal_size_mid 0.47
_exptl_crystal_size_min 0.08
_refine_diff_density_max 0.337
_refine_diff_density_min -0.389
_refine_diff_density_rms 0.049
_refine_ls_extinction_method none
_refine_ls_goodness_of_fit_ref 1.087
_refine_ls_hydrogen_treatment constr
_refine_ls_matrix_type full
_refine_ls_number_parameters 577
_refine_ls_number_reflns 10625
_refine_ls_number_restraints 0
_refine_ls_restrained_S_all 1.087
_refine_ls_R_factor_all 0.0542
_refine_ls_R_factor_gt 0.0406
_refine_ls_shift/su_max 0.001
_refine_ls_shift/su_mean 0.000
_refine_ls_structure_factor_coef Fsqd
_refine_ls_weighting_details 'calc w=1/[\s^2^(Fo^2^)+(0.0412P)^2^+1.8035P] where P=(Fo^2^+2Fc^2^)/3'
_refine_ls_weighting_scheme calc
_refine_ls_wR_factor_gt 0.1113
_refine_ls_wR_factor_ref 0.1214
_reflns_number_gt 8538
_reflns_number_total 10625
_reflns_threshold_expression >2sigma(I)
_cod_data_source_file cg9008009sup1.cif
_cod_data_source_block Ward_compound_2
_cod_depositor_comments
;
The following automatic conversions were performed:

'_symmetry_cell_setting' value 'Triclinic' changed to 'triclinic'
according to /home/saulius/struct/CIF-dictionaries/cif_core.dic
dictionary named 'cif_core.dic' version 2.4.2 from 2011-04-26.

Automatic conversion script
Id: cif_fix_values 1891 2012-01-12 08:04:46Z andrius 
;
_cod_original_sg_symbol_H-M P-1
_cod_database_code 4509767

loop_
_symmetry_equiv_pos_as_xyz
'x, y, z'
'-x, -y, -z'

loop_
_atom_site_label
_atom_site_type_symbol
_atom_site_fract_x
_atom_site_fract_y
_atom_site_fract_z
_atom_site_U_iso_or_equiv
_atom_site_adp_type
_atom_site_occupancy
_atom_site_symmetry_multiplicity
_atom_site_calc_flag
_atom_site_refinement_flags
S1 S -0.04051(4) 0.66011(5) 0.08313(4) 0.04239(13) Uani 1 1 d .
S2 S 0.46230(5) 0.73942(4) -0.12398(4) 0.04183(13) Uani 1 1 d .
S3 S 0.46581(4) 0.61108(4) 0.36064(4) 0.03898(13) Uani 1 1 d .
S4 S -0.01022(5) 0.70681(5) 0.56723(4) 0.04345(14) Uani 1 1 d .
O1 O -0.10460(13) 0.62801(14) 0.16125(12) 0.0510(4) Uani 1 1 d .
O2 O -0.10049(14) 0.65351(15) -0.00627(12) 0.0552(4) Uani 1 1 d .
O3 O 0.05841(13) 0.60638(13) 0.07751(12) 0.0508(4) Uani 1 1 d .
O4 O 0.11700(15) 1.09169(12) 0.18412(12) 0.0509(4) Uani 1 1 d .
H22 H 0.1038 1.1119 0.2462 0.061 Uiso 1 1 d R
O5 O 0.41676(14) 0.64351(13) -0.08984(13) 0.0538(4) Uani 1 1 d .
O6 O 0.41439(16) 0.76023(15) -0.21438(12) 0.0594(5) Uani 1 1 d .
O7 O 0.57854(13) 0.74099(14) -0.12373(13) 0.0538(4) Uani 1 1 d .
O8 O 0.33102(14) 1.04287(13) 0.17119(12) 0.0519(4) Uani 1 1 d .
H26 H 0.2757 1.0746 0.1539 0.062 Uiso 1 1 d R
O9 O 0.57916(13) 0.59225(14) 0.35910(12) 0.0492(4) Uani 1 1 d .
O10 O 0.40894(13) 0.56784(13) 0.27468(12) 0.0479(4) Uani 1 1 d .
O11 O 0.41546(13) 0.57953(12) 0.44588(11) 0.0469(4) Uani 1 1 d .
O12 O 0.41353(14) 1.06009(12) 0.35386(13) 0.0516(4) Uani 1 1 d .
H24 H 0.4085 1.0775 0.2962 0.062 Uiso 1 1 d R
O13 O 0.07633(14) 0.63945(14) 0.58529(13) 0.0537(4) Uani 1 1 d .
O14 O -0.05696(14) 0.74562(14) 0.65449(12) 0.0549(4) Uani 1 1 d .
O15 O -0.09034(14) 0.65867(14) 0.49980(13) 0.0560(4) Uani 1 1 d .
O16 O 0.19004(13) 1.05177(13) 0.37166(12) 0.0483(4) Uani 1 1 d .
H27 H 0.2633 1.0626 0.3756 0.058 Uiso 1 1 d R
C1 C -0.00105(16) 0.79208(17) 0.11066(15) 0.0383(4) Uani 1 1 d .
C2 C 0.06507(16) 0.84452(17) 0.05043(15) 0.0383(4) Uani 1 1 d .
H2 H 0.0827 0.8119 -0.0069 0.046 Uiso 1 1 calc R
C3 C 0.10498(16) 0.94481(16) 0.07481(14) 0.0361(4) Uani 1 1 d .
C4 C 0.07525(17) 0.99282(16) 0.16077(15) 0.0376(4) Uani 1 1 d .
C5 C 0.00758(16) 0.94159(17) 0.22154(15) 0.0371(4) Uani 1 1 d .
C6 C -0.02968(17) 0.84068(17) 0.19474(15) 0.0392(5) Uani 1 1 d .
H6 H -0.0748 0.8052 0.2342 0.047 Uiso 1 1 calc R
C7 C -0.02184(18) 0.98837(18) 0.31765(15) 0.0414(5) Uani 1 1 d .
H7A H -0.0050 1.0625 0.3213 0.050 Uiso 1 1 calc R
H7B H -0.0983 0.9768 0.3257 0.050 Uiso 1 1 calc R
C8 C 0.03902(17) 0.94027(17) 0.39591(15) 0.0380(4) Uani 1 1 d .
C9 C -0.00796(17) 0.85985(17) 0.44302(15) 0.0396(5) Uani 1 1 d .
H9 H -0.0789 0.8373 0.4287 0.048 Uiso 1 1 calc R
C10 C 0.05004(17) 0.81253(17) 0.51147(15) 0.0388(5) Uani 1 1 d .
C11 C 0.15520(17) 0.84582(17) 0.53314(15) 0.0391(5) Uani 1 1 d .
H11 H 0.1934 0.8138 0.5790 0.047 Uiso 1 1 calc R
C12 C 0.20499(17) 0.92602(16) 0.48789(14) 0.0374(4) Uani 1 1 d .
C13 C 0.14554(18) 0.97243(16) 0.41921(15) 0.0387(5) Uani 1 1 d .
C14 C 0.32341(17) 0.95631(18) 0.50649(15) 0.0411(5) Uani 1 1 d .
H14A H 0.3353 1.0309 0.5064 0.049 Uiso 1 1 calc R
H14B H 0.3457 0.9354 0.5681 0.049 Uiso 1 1 calc R
C15 C 0.38932(16) 0.90434(16) 0.43088(14) 0.0368(4) Uani 1 1 d .
C16 C 0.40345(16) 0.79901(17) 0.43235(15) 0.0381(4) Uani 1 1 d .
H16 H 0.3769 0.7630 0.4820 0.046 Uiso 1 1 calc R
C17 C 0.45606(16) 0.74685(16) 0.36164(15) 0.0370(4) Uani 1 1 d .
C18 C 0.49717(16) 0.80034(17) 0.28772(15) 0.0375(4) Uani 1 1 d .
H18 H 0.5333 0.7649 0.2404 0.045 Uiso 1 1 calc R
C19 C 0.48526(16) 0.90516(16) 0.28342(14) 0.0357(4) Uani 1 1 d .
C20 C 0.42995(17) 0.95623(16) 0.35532(15) 0.0370(4) Uani 1 1 d .
C21 C 0.52849(17) 0.95919(17) 0.19923(15) 0.0391(5) Uani 1 1 d .
H21A H 0.5317 1.0335 0.2137 0.047 Uiso 1 1 calc R
H21B H 0.6008 0.9389 0.1881 0.047 Uiso 1 1 calc R
C22 C 0.45941(17) 0.93283(16) 0.11015(14) 0.0362(4) Uani 1 1 d .
C23 C 0.49152(17) 0.86376(16) 0.03912(15) 0.0374(4) Uani 1 1 d .
H23 H 0.5574 0.8344 0.0450 0.045 Uiso 1 1 calc R
C24 C 0.42620(17) 0.83808(16) -0.04070(14) 0.0369(4) Uani 1 1 d .
C25 C 0.32793(17) 0.88160(16) -0.05031(14) 0.0370(4) Uani 1 1 d .
H25 H 0.2846 0.8636 -0.1039 0.044 Uiso 1 1 calc R
C26 C 0.29348(17) 0.95165(16) 0.01902(15) 0.0366(4) Uani 1 1 d .
C27 C 0.36042(17) 0.97569(16) 0.09912(15) 0.0378(4) Uani 1 1 d .
C28 C 0.18394(18) 0.99679(17) 0.01084(15) 0.0403(5) Uani 1 1 d .
H28A H 0.1908 1.0706 0.0281 0.048 Uiso 1 1 calc R
H28B H 0.1571 0.9871 -0.0541 0.048 Uiso 1 1 calc R
C29 C 0.12584(19) 0.56930(19) 0.32984(18) 0.0475(5) Uani 1 1 d .
C30 C 0.36011(18) 0.32030(17) 0.38003(16) 0.0411(5) Uani 1 1 d .
C31 C 0.8629(2) 0.36516(19) 0.16628(17) 0.0483(5) Uani 1 1 d .
C32 C 0.61676(18) 0.59640(17) 0.09470(17) 0.0426(5) Uani 1 1 d .
N1 N 0.02227(16) 0.58278(18) 0.32820(16) 0.0559(5) Uani 1 1 d .
H1A H -0.0111 0.5889 0.3802 0.067 Uiso 1 1 calc R
H1B H -0.0120 0.5855 0.2751 0.067 Uiso 1 1 calc R
N2 N 0.17663(19) 0.5580(2) 0.24981(17) 0.0733(7) Uani 1 1 d .
H2A H 0.1420 0.5595 0.1967 0.088 Uiso 1 1 calc R
H2B H 0.2443 0.5492 0.2508 0.088 Uiso 1 1 calc R
N3 N 0.17875(17) 0.56514(19) 0.41112(15) 0.0576(5) Uani 1 1 d .
H3A H 0.1456 0.5712 0.4633 0.069 Uiso 1 1 calc R
H3B H 0.2464 0.5563 0.4120 0.069 Uiso 1 1 calc R
N4 N 0.30278(17) 0.28039(17) 0.30511(15) 0.0552(5) Uani 1 1 d .
H4A H 0.2345 0.2698 0.3084 0.066 Uiso 1 1 calc R
H4B H 0.3339 0.2650 0.2532 0.066 Uiso 1 1 calc R
N5 N 0.46522(15) 0.33413(16) 0.37533(15) 0.0474(5) Uani 1 1 d .
H5A H 0.5028 0.3586 0.4243 0.057 Uiso 1 1 calc R
H5B H 0.4961 0.3187 0.3233 0.057 Uiso 1 1 calc R
N6 N 0.31257(16) 0.34380(18) 0.45945(15) 0.0547(5) Uani 1 1 d .
H6A H 0.3500 0.3682 0.5085 0.066 Uiso 1 1 calc R
H6B H 0.2441 0.3347 0.4623 0.066 Uiso 1 1 calc R
N7 N 0.96804(17) 0.36483(19) 0.17513(16) 0.0576(6) Uani 1 1 d .
H7C H 1.0069 0.3727 0.1268 0.069 Uiso 1 1 calc R
H7D H 0.9979 0.3568 0.2293 0.069 Uiso 1 1 calc R
N8 N 0.80482(19) 0.3529(2) 0.24119(17) 0.0738(7) Uani 1 1 d .
H8A H 0.7361 0.3529 0.2363 0.089 Uiso 1 1 calc R
H8B H 0.8356 0.3449 0.2949 0.089 Uiso 1 1 calc R
N9 N 0.81553(17) 0.37732(18) 0.08451(15) 0.0549(5) Uani 1 1 d .
H9A H 0.8532 0.3853 0.0355 0.066 Uiso 1 1 calc R
H9B H 0.7468 0.3774 0.0799 0.066 Uiso 1 1 calc R
N10 N 0.67135(16) 0.58539(17) 0.17359(15) 0.0515(5) Uani 1 1 d .
H10A H 0.7402 0.5860 0.1736 0.062 Uiso 1 1 calc R
H10B H 0.6382 0.5776 0.2252 0.062 Uiso 1 1 calc R
N11 N 0.51076(15) 0.59471(16) 0.09408(15) 0.0488(5) Uani 1 1 d .
H11A H 0.4773 0.5864 0.1454 0.059 Uiso 1 1 calc R
H11B H 0.4753 0.6019 0.0423 0.059 Uiso 1 1 calc R
N12 N 0.66768(17) 0.6084(2) 0.01568(16) 0.0599(6) Uani 1 1 d .
H12A H 0.7365 0.6090 0.0158 0.072 Uiso 1 1 calc R
H12B H 0.6321 0.6156 -0.0360 0.072 Uiso 1 1 calc R

loop_
_atom_site_aniso_label
_atom_site_aniso_U_11
_atom_site_aniso_U_22
_atom_site_aniso_U_33
_atom_site_aniso_U_23
_atom_site_aniso_U_13
_atom_site_aniso_U_12
S1 0.0389(3) 0.0476(3) 0.0389(3) -0.0030(2) 0.0037(2) -0.0068(2)
S2 0.0443(3) 0.0428(3) 0.0382(3) -0.0012(2) 0.0055(2) 0.0032(2)
S3 0.0381(3) 0.0406(3) 0.0395(3) 0.0088(2) 0.0037(2) 0.0051(2)
S4 0.0417(3) 0.0488(3) 0.0405(3) 0.0069(2) 0.0112(2) -0.0004(2)
O1 0.0452(9) 0.0581(10) 0.0480(9) 0.0016(8) 0.0076(7) -0.0139(7)
O2 0.0487(9) 0.0713(12) 0.0428(9) -0.0071(8) -0.0019(7) -0.0085(8)
O3 0.0488(9) 0.0485(9) 0.0547(10) -0.0011(8) 0.0071(8) 0.0016(7)
O4 0.0731(11) 0.0360(8) 0.0442(9) 0.0004(7) 0.0147(8) 0.0036(8)
O5 0.0530(10) 0.0401(9) 0.0671(11) -0.0009(8) 0.0031(8) -0.0012(7)
O6 0.0738(12) 0.0680(12) 0.0371(9) -0.0044(8) 0.0000(8) 0.0203(10)
O7 0.0445(9) 0.0639(11) 0.0528(10) -0.0016(8) 0.0128(8) 0.0035(8)
O8 0.0597(10) 0.0427(9) 0.0525(10) -0.0073(7) 0.0119(8) 0.0023(7)
O9 0.0410(8) 0.0600(10) 0.0485(9) 0.0080(8) 0.0036(7) 0.0130(7)
O10 0.0492(9) 0.0476(9) 0.0465(9) 0.0039(7) -0.0009(7) 0.0007(7)
O11 0.0496(9) 0.0466(9) 0.0469(9) 0.0157(7) 0.0078(7) 0.0052(7)
O12 0.0660(11) 0.0328(8) 0.0547(10) -0.0024(7) 0.0095(8) -0.0048(7)
O13 0.0530(10) 0.0548(10) 0.0552(10) 0.0121(8) 0.0088(8) 0.0051(8)
O14 0.0584(10) 0.0623(11) 0.0458(9) 0.0084(8) 0.0222(8) 0.0038(8)
O15 0.0494(9) 0.0632(11) 0.0543(10) 0.0062(8) 0.0064(8) -0.0117(8)
O16 0.0470(9) 0.0473(9) 0.0519(10) 0.0130(7) 0.0072(7) 0.0004(7)
C1 0.0345(10) 0.0444(11) 0.0356(11) 0.0007(9) 0.0013(8) -0.0002(8)
C2 0.0376(10) 0.0473(12) 0.0302(10) -0.0001(9) 0.0039(8) 0.0050(9)
C3 0.0360(10) 0.0414(11) 0.0324(10) 0.0081(8) 0.0034(8) 0.0080(8)
C4 0.0417(11) 0.0351(10) 0.0371(11) 0.0052(8) 0.0034(9) 0.0086(8)
C5 0.0378(10) 0.0416(11) 0.0330(10) 0.0025(8) 0.0050(8) 0.0108(9)
C6 0.0363(10) 0.0474(12) 0.0346(11) 0.0040(9) 0.0075(8) 0.0036(9)
C7 0.0427(11) 0.0440(12) 0.0386(11) -0.0013(9) 0.0115(9) 0.0115(9)
C8 0.0422(11) 0.0411(11) 0.0308(10) -0.0039(8) 0.0108(8) 0.0062(9)
C9 0.0375(10) 0.0450(12) 0.0359(11) -0.0038(9) 0.0098(9) 0.0032(9)
C10 0.0408(11) 0.0431(11) 0.0327(10) -0.0002(8) 0.0119(8) 0.0016(9)
C11 0.0421(11) 0.0450(12) 0.0303(10) -0.0003(8) 0.0073(8) 0.0036(9)
C12 0.0409(11) 0.0401(11) 0.0302(10) -0.0075(8) 0.0083(8) 0.0013(9)
C13 0.0449(11) 0.0383(11) 0.0326(10) -0.0037(8) 0.0119(9) 0.0016(9)
C14 0.0452(12) 0.0449(12) 0.0316(10) -0.0052(9) 0.0041(9) -0.0037(9)
C15 0.0345(10) 0.0413(11) 0.0333(10) -0.0007(8) 0.0018(8) -0.0047(8)
C16 0.0348(10) 0.0450(11) 0.0348(11) 0.0070(9) 0.0038(8) -0.0022(8)
C17 0.0337(10) 0.0411(11) 0.0366(11) 0.0068(9) 0.0026(8) 0.0010(8)
C18 0.0349(10) 0.0428(11) 0.0347(11) 0.0022(9) 0.0057(8) 0.0000(8)
C19 0.0329(10) 0.0396(11) 0.0335(10) 0.0023(8) 0.0022(8) -0.0072(8)
C20 0.0380(10) 0.0348(10) 0.0364(11) -0.0027(8) 0.0023(8) -0.0066(8)
C21 0.0399(11) 0.0390(11) 0.0374(11) 0.0030(9) 0.0060(9) -0.0099(9)
C22 0.0397(10) 0.0351(10) 0.0335(10) 0.0064(8) 0.0084(8) -0.0087(8)
C23 0.0379(10) 0.0377(11) 0.0370(11) 0.0071(8) 0.0074(8) -0.0035(8)
C24 0.0426(11) 0.0346(10) 0.0337(10) 0.0043(8) 0.0104(8) -0.0021(8)
C25 0.0410(11) 0.0393(11) 0.0309(10) 0.0070(8) 0.0053(8) -0.0040(8)
C26 0.0407(11) 0.0339(10) 0.0361(11) 0.0097(8) 0.0087(8) -0.0014(8)
C27 0.0455(11) 0.0315(10) 0.0363(11) 0.0051(8) 0.0093(9) -0.0070(8)
C28 0.0480(12) 0.0403(11) 0.0348(11) 0.0111(9) 0.0071(9) 0.0083(9)
C29 0.0447(12) 0.0480(13) 0.0492(13) 0.0023(10) 0.0025(10) -0.0008(10)
C30 0.0430(11) 0.0354(11) 0.0454(12) 0.0038(9) 0.0038(9) 0.0033(9)
C31 0.0477(13) 0.0525(14) 0.0430(13) -0.0056(10) 0.0030(10) -0.0025(10)
C32 0.0407(11) 0.0400(11) 0.0466(13) -0.0020(9) 0.0018(9) 0.0040(9)
N1 0.0442(11) 0.0766(15) 0.0465(12) 0.0012(10) 0.0035(9) 0.0033(10)
N2 0.0476(12) 0.124(2) 0.0482(13) 0.0015(14) 0.0060(10) 0.0113(13)
N3 0.0463(11) 0.0798(16) 0.0482(12) 0.0112(11) 0.0048(9) 0.0069(11)
N4 0.0466(11) 0.0671(14) 0.0497(12) -0.0057(10) 0.0059(9) -0.0068(10)
N5 0.0414(10) 0.0557(12) 0.0447(11) -0.0030(9) 0.0062(8) 0.0032(9)
N6 0.0407(10) 0.0735(15) 0.0484(12) -0.0074(10) 0.0070(9) 0.0010(10)
N7 0.0473(11) 0.0815(16) 0.0432(11) 0.0018(11) 0.0025(9) 0.0002(11)
N8 0.0505(13) 0.123(2) 0.0475(13) 0.0090(14) 0.0058(10) -0.0032(14)
N9 0.0461(11) 0.0749(15) 0.0426(11) -0.0027(10) 0.0026(9) 0.0010(10)
N10 0.0385(10) 0.0675(13) 0.0484(12) 0.0031(10) 0.0037(9) 0.0029(9)
N11 0.0394(10) 0.0588(12) 0.0487(11) 0.0033(9) 0.0032(8) 0.0070(9)
N12 0.0418(11) 0.0895(17) 0.0495(12) 0.0085(11) 0.0052(9) 0.0063(11)

loop_
_atom_type_symbol
_atom_type_description
_atom_type_scat_dispersion_real
_atom_type_scat_dispersion_imag
_atom_type_scat_source
C C 0.0033 0.0016 'International Tables Vol C Tables 4.2.6.8 and 6.1.1.4'
H H 0.0000 0.0000 'International Tables Vol C Tables 4.2.6.8 and 6.1.1.4'
N N 0.0061 0.0033 'International Tables Vol C Tables 4.2.6.8 and 6.1.1.4'
O O 0.0106 0.0060 'International Tables Vol C Tables 4.2.6.8 and 6.1.1.4'
S S 0.1246 0.1234 'International Tables Vol C Tables 4.2.6.8 and 6.1.1.4'

loop_
_geom_angle_atom_site_label_1
_geom_angle_atom_site_label_2
_geom_angle_atom_site_label_3
_geom_angle
O2 S1 O1 113.04(10)
O2 S1 O3 112.44(11)
O1 S1 O3 111.75(11)
O2 S1 C1 107.37(11)
O1 S1 C1 105.89(10)
O3 S1 C1 105.75(10)
O6 S2 O5 111.58(12)
O6 S2 O7 113.43(11)
O5 S2 O7 111.31(11)
O6 S2 C24 107.26(10)
O5 S2 C24 105.05(10)
O7 S2 C24 107.69(10)
O9 S3 O11 113.04(10)
O9 S3 O10 111.64(10)
O11 S3 O10 112.86(10)
O9 S3 C17 106.82(10)
O11 S3 C17 105.83(10)
O10 S3 C17 106.03(10)
O15 S4 O13 112.35(11)
O15 S4 O14 112.38(11)
O13 S4 O14 111.73(11)
O15 S4 C10 105.72(10)
O13 S4 C10 105.32(10)
O14 S4 C10 108.85(10)
C4 O4 H22 111.0
C27 O8 H26 110.2
C20 O12 H24 110.1
C13 O16 H27 117.4
C6 C1 C2 120.0(2)
C6 C1 S1 120.06(17)
C2 C1 S1 119.74(17)
C3 C2 C1 120.7(2)
C3 C2 H2 119.7
C1 C2 H2 119.7
C2 C3 C4 118.41(19)
C2 C3 C28 119.24(19)
C4 C3 C28 122.3(2)
O4 C4 C5 121.01(19)
O4 C4 C3 117.40(19)
C5 C4 C3 121.6(2)
C6 C5 C4 118.08(19)
C6 C5 C7 118.47(19)
C4 C5 C7 123.4(2)
C1 C6 C5 121.2(2)
C1 C6 H6 119.4
C5 C6 H6 119.4
C8 C7 C5 110.65(17)
C8 C7 H7A 109.5
C5 C7 H7A 109.5
C8 C7 H7B 109.5
C5 C7 H7B 109.5
H7A C7 H7B 108.1
C9 C8 C13 118.3(2)
C9 C8 C7 120.8(2)
C13 C8 C7 120.80(19)
C8 C9 C10 120.6(2)
C8 C9 H9 119.7
C10 C9 H9 119.7
C11 C10 C9 119.9(2)
C11 C10 S4 120.39(17)
C9 C10 S4 119.64(17)
C10 C11 C12 121.3(2)
C10 C11 H11 119.4
C12 C11 H11 119.4
C11 C12 C13 118.0(2)
C11 C12 C14 120.8(2)
C13 C12 C14 121.00(19)
O16 C13 C8 117.2(2)
O16 C13 C12 120.90(19)
C8 C13 C12 121.9(2)
C15 C14 C12 109.98(17)
C15 C14 H14A 109.7
C12 C14 H14A 109.7
C15 C14 H14B 109.7
C12 C14 H14B 109.7
H14A C14 H14B 108.2
C16 C15 C20 118.02(19)
C16 C15 C14 119.06(19)
C20 C15 C14 122.7(2)
C17 C16 C15 121.25(19)
C17 C16 H16 119.4
C15 C16 H16 119.4
C16 C17 C18 119.8(2)
C16 C17 S3 120.62(16)
C18 C17 S3 119.53(17)
C19 C18 C17 121.0(2)
C19 C18 H18 119.5
C17 C18 H18 119.5
C18 C19 C20 118.20(18)
C18 C19 C21 118.86(19)
C20 C19 C21 122.89(19)
O12 C20 C15 117.37(19)
O12 C20 C19 120.90(19)
C15 C20 C19 121.73(19)
C22 C21 C19 112.14(16)
C22 C21 H21A 109.2
C19 C21 H21A 109.2
C22 C21 H21B 109.2
C19 C21 H21B 109.2
H21A C21 H21B 107.9
C23 C22 C27 118.33(19)
C23 C22 C21 121.2(2)
C27 C22 C21 120.48(19)
C22 C23 C24 120.6(2)
C22 C23 H23 119.7
C24 C23 H23 119.7
C25 C24 C23 120.2(2)
C25 C24 S2 119.92(16)
C23 C24 S2 119.54(17)
C24 C25 C26 120.9(2)
C24 C25 H25 119.6
C26 C25 H25 119.6
C25 C26 C27 117.9(2)
C25 C26 C28 121.23(19)
C27 C26 C28 120.84(19)
O8 C27 C22 116.64(19)
O8 C27 C26 121.2(2)
C22 C27 C26 122.2(2)
C3 C28 C26 110.87(16)
C3 C28 H28A 109.5
C26 C28 H28A 109.5
C3 C28 H28B 109.5
C26 C28 H28B 109.5
H28A C28 H28B 108.1
N1 C29 N3 120.2(2)
N1 C29 N2 119.9(2)
N3 C29 N2 119.9(2)
N6 C30 N5 120.2(2)
N6 C30 N4 120.0(2)
N5 C30 N4 119.8(2)
N9 C31 N7 121.1(2)
N9 C31 N8 119.8(2)
N7 C31 N8 119.1(2)
N10 C32 N12 119.9(2)
N10 C32 N11 120.3(2)
N12 C32 N11 119.8(2)
C29 N1 H1A 120.0
C29 N1 H1B 120.0
H1A N1 H1B 120.0
C29 N2 H2A 120.0
C29 N2 H2B 120.0
H2A N2 H2B 120.0
C29 N3 H3A 120.0
C29 N3 H3B 120.0
H3A N3 H3B 120.0
C30 N4 H4A 120.0
C30 N4 H4B 120.0
H4A N4 H4B 120.0
C30 N5 H5A 120.0
C30 N5 H5B 120.0
H5A N5 H5B 120.0
C30 N6 H6A 120.0
C30 N6 H6B 120.0
H6A N6 H6B 120.0
C31 N7 H7C 120.0
C31 N7 H7D 120.0
H7C N7 H7D 120.0
C31 N8 H8A 120.0
C31 N8 H8B 120.0
H8A N8 H8B 120.0
C31 N9 H9A 120.0
C31 N9 H9B 120.0
H9A N9 H9B 120.0
C32 N10 H10A 120.0
C32 N10 H10B 120.0
H10A N10 H10B 120.0
C32 N11 H11A 120.0
C32 N11 H11B 120.0
H11A N11 H11B 120.0
C32 N12 H12A 120.0
C32 N12 H12B 120.0
H12A N12 H12B 120.0

loop_
_geom_bond_atom_site_label_1
_geom_bond_atom_site_label_2
_geom_bond_distance
S1 O2 1.4505(17)
S1 O1 1.4550(17)
S1 O3 1.4547(18)
S1 C1 1.768(2)
S2 O6 1.4483(18)
S2 O5 1.4554(18)
S2 O7 1.4518(17)
S2 C24 1.770(2)
S3 O9 1.4518(16)
S3 O11 1.4512(16)
S3 O10 1.4574(17)
S3 C17 1.770(2)
S4 O15 1.4507(18)
S4 O13 1.4556(18)
S4 O14 1.4563(17)
S4 C10 1.769(2)
O4 C4 1.372(3)
O4 H22 0.9252
O8 C27 1.371(3)
O8 H26 0.8624
O12 C20 1.374(3)
O12 H24 0.8649
O16 C13 1.367(3)
O16 H27 0.9185
C1 C6 1.378(3)
C1 C2 1.389(3)
C2 C3 1.384(3)
C2 H2 0.9300
C3 C4 1.402(3)
C3 C28 1.519(3)
C4 C5 1.398(3)
C5 C6 1.388(3)
C5 C7 1.519(3)
C6 H6 0.9300
C7 C8 1.516(3)
C7 H7A 0.9700
C7 H7B 0.9700
C8 C9 1.387(3)
C8 C13 1.396(3)
C9 C10 1.391(3)
C9 H9 0.9300
C10 C11 1.380(3)
C11 C12 1.385(3)
C11 H11 0.9300
C12 C13 1.397(3)
C12 C14 1.521(3)
C14 C15 1.517(3)
C14 H14A 0.9700
C14 H14B 0.9700
C15 C16 1.388(3)
C15 C20 1.395(3)
C16 C17 1.377(3)
C16 H16 0.9300
C17 C18 1.390(3)
C18 C19 1.380(3)
C18 H18 0.9300
C19 C20 1.400(3)
C19 C21 1.521(3)
C21 C22 1.519(3)
C21 H21A 0.9700
C21 H21B 0.9700
C22 C23 1.387(3)
C22 C27 1.394(3)
C23 C24 1.389(3)
C23 H23 0.9300
C24 C25 1.387(3)
C25 C26 1.389(3)
C25 H25 0.9300
C26 C27 1.400(3)
C26 C28 1.524(3)
C28 H28A 0.9700
C28 H28B 0.9700
C29 N1 1.316(3)
C29 N3 1.319(3)
C29 N2 1.321(3)
C30 N6 1.315(3)
C30 N5 1.320(3)
C30 N4 1.324(3)
C31 N9 1.311(3)
C31 N7 1.317(3)
C31 N8 1.318(3)
C32 N10 1.315(3)
C32 N12 1.319(3)
C32 N11 1.324(3)
N1 H1A 0.8600
N1 H1B 0.8600
N2 H2A 0.8600
N2 H2B 0.8600
N3 H3A 0.8600
N3 H3B 0.8600
N4 H4A 0.8600
N4 H4B 0.8600
N5 H5A 0.8600
N5 H5B 0.8600
N6 H6A 0.8600
N6 H6B 0.8600
N7 H7C 0.8600
N7 H7D 0.8600
N8 H8A 0.8600
N8 H8B 0.8600
N9 H9A 0.8600
N9 H9B 0.8600
N10 H10A 0.8600
N10 H10B 0.8600
N11 H11A 0.8600
N11 H11B 0.8600
N12 H12A 0.8600
N12 H12B 0.8600

loop_
_geom_hbond_atom_site_label_D
_geom_hbond_atom_site_label_H
_geom_hbond_atom_site_label_A
_geom_hbond_distance_DH
_geom_hbond_distance_HA
_geom_hbond_distance_DA
_geom_hbond_angle_DHA
_geom_hbond_site_symmetry_A
N12 H12B O7 0.86 2.23 2.941(3) 139.7 .
N12 H12A O2 0.86 2.12 2.953(3) 161.9 1_655
N11 H11B O5 0.86 2.11 2.953(3) 167.3 .
N11 H11A O10 0.86 2.07 2.926(3) 175.3 .
N10 H10B O9 0.86 2.06 2.902(3) 166.0 .
N10 H10A O1 0.86 2.00 2.836(3) 163.6 1_655
N9 H9B O5 0.86 2.06 2.904(3) 168.4 2_665
N9 H9A O3 0.86 1.98 2.837(3) 176.2 2_665
N8 H8B O13 0.86 1.99 2.833(3) 165.9 2_666
N8 H8A O6 0.86 2.32 3.035(3) 140.9 2_665
N7 H7D O14 0.86 2.31 3.101(3) 152.1 2_666
N7 H7C O2 0.86 2.12 2.956(3) 164.0 2_665
N6 H6B O15 0.86 2.02 2.852(3) 164.2 2_566
N6 H6A O9 0.86 2.07 2.923(3) 168.8 2_666
N5 H5B O6 0.86 2.17 3.003(3) 162.9 2_665
N5 H5A O11 0.86 2.17 3.023(3) 175.0 2_666
N4 H4B O7 0.86 2.16 3.013(3) 168.6 2_665
N4 H4A O14 0.86 2.30 3.145(3) 169.4 2_566
N3 H3B O11 0.86 2.15 2.979(3) 160.8 .
N3 H3A O13 0.86 2.12 2.947(3) 160.7 .
N2 H2B O10 0.86 2.07 2.910(3) 163.9 .
N2 H2A O3 0.86 2.11 2.943(3) 164.4 .
N1 H1B O1 0.86 2.08 2.924(3) 165.6 .
N1 H1A O15 0.86 2.16 2.986(3) 160.5 .
O16 H27 O12 0.92 1.91 2.809(2) 164.5 .
O12 H24 O8 0.86 2.01 2.754(3) 143.6 .
O8 H26 O4 0.86 2.06 2.792(3) 141.8 .
O4 H22 O14 0.93 2.36 3.146(2) 142.8 2_576
O4 H22 O16 0.93 2.26 2.878(2) 123.8 .
